data_2016392
loop_
_publ_author_name
'A. van der Lee'
'M. Beaurain'
'P. Armand'

_publ_section_title
;
 LiFe(MoO~4~)~2~, LiGa(MoO~4~)~2~ and Li~3~Ga(MoO~4~)~3~
;
_journal_coeditor_code IZ3035
_journal_issue 1
_journal_name_full 'Acta Crystallographica Section C'
_journal_page_first i1
_journal_page_last i4
_journal_paper_doi 10.1107/S0108270107061975
_journal_volume 64
_journal_year 2008
_chemical_formula_iupac 'Li Fe (Mo O4)2'
_chemical_formula_moiety 'Fe1 Li1 Mo2 O8'
_chemical_formula_sum 'Fe Li Mo2 O8'
_chemical_formula_weight 382.66
_chemical_name_systematic
;
lithium iron dimolybdate
;
_space_group_IT_number 2
_symmetry_cell_setting triclinic
_symmetry_space_group_name_Hall '-P 1'
_symmetry_space_group_name_H-M 'P -1'
_atom_sites_solution_primary direct
_cell_angle_alpha 90.806(3)
_cell_angle_beta 110.315(3)
_cell_angle_gamma 105.3850(15)
_cell_formula_units_Z 2
_cell_length_a 6.7592(2)
_cell_length_b 7.1773(2)
_cell_length_c 7.2398(2)
_cell_measurement_reflns_used 4835
_cell_measurement_temperature 173
_cell_measurement_theta_max 32.2220
_cell_measurement_theta_min 2.9539
_cell_volume 315.376(17)
_computing_cell_refinement 'CrysAlis RED (Oxford Diffraction, 2007)'
_computing_data_collection 'CrysAlis CCD (Oxford Diffraction, 2007)'
_computing_data_reduction 'CrysAlis RED (Oxford Diffraction, 2007)'
_computing_molecular_graphics
;
CAMERON (Watkin <i>et al.</i>,  1996) and DrawXtl (Finger <i>et al.</i>,
2007)
;
_computing_publication_material 'CRYSTALS (Betteridge <i>et al.</i>,  2003)'
_computing_structure_refinement 'CRYSTALS (Betteridge <i>et al.</i>,  2003)'
_computing_structure_solution 'SUPERFLIP (Palatinus & Chapuis, 2007)'
_diffrn_ambient_temperature 173
_diffrn_detector_area_resol_mean 8.4205
_diffrn_measured_fraction_theta_full 0.995
_diffrn_measured_fraction_theta_max 0.894
_diffrn_measurement_device Xcalibur-I
_diffrn_measurement_device_type 'Oxford Diffraction Xcalibur-I'
_diffrn_measurement_method \w
_diffrn_radiation_monochromator graphite
_diffrn_radiation_source 'Enhance (Mo) X-ray Source'
_diffrn_radiation_type 'Mo K\a'
_diffrn_radiation_wavelength 0.7107
_diffrn_reflns_av_R_equivalents 0.020
_diffrn_reflns_av_sigmaI/netI 0.0076
_diffrn_reflns_limit_h_max 9
_diffrn_reflns_limit_h_min -9
_diffrn_reflns_limit_k_max 10
_diffrn_reflns_limit_k_min -10
_diffrn_reflns_limit_l_max 10
_diffrn_reflns_limit_l_min -10
_diffrn_reflns_number 5166
_diffrn_reflns_theta_full 29.084
_diffrn_reflns_theta_max 32.315
_diffrn_reflns_theta_min 2.964
_diffrn_standards_decay_% 0
_diffrn_standards_interval_count '50 frames'
_diffrn_standards_number '2 frames'
_exptl_absorpt_coefficient_mu 6.185
_exptl_absorpt_correction_T_max 1.00000
_exptl_absorpt_correction_T_min 0.41964
_exptl_absorpt_correction_type multi-scan
_exptl_absorpt_process_details
;
[CrysAlis RED (Oxford Diffraction, 2007);
empirical absorption correction using spherical harmonics,
implemented in SCALE3 ABSPACK scaling algorithm]
;
_exptl_crystal_colour brown-yellow
_exptl_crystal_density_diffrn 4.029
_exptl_crystal_density_method 'not measured'
_exptl_crystal_description prism
_exptl_crystal_F_000 354
_exptl_crystal_size_max 0.49
_exptl_crystal_size_mid 0.28
_exptl_crystal_size_min 0.16
_refine_diff_density_max 0.46
_refine_diff_density_min -0.66
_refine_ls_extinction_method None
_refine_ls_goodness_of_fit_ref 1.1979
_refine_ls_matrix_type full
_refine_ls_number_parameters 109
_refine_ls_number_reflns 2007
_refine_ls_number_restraints 0
_refine_ls_R_factor_all 0.0142
_refine_ls_R_factor_gt 0.0136
_refine_ls_shift/su_max 0.001177
_refine_ls_structure_factor_coef Fsqd
_refine_ls_weighting_details
;
Method = Modified Sheldrick, w = 1/[\s^2^(F^2^) + (0.01P)^2^ + 0.66P],
where P = [max(Fo^2^,0) + 2Fc^2^]/3
;
_refine_ls_weighting_scheme calc
_refine_ls_wR_factor_all 0.0347
_refine_ls_wR_factor_gt 0.0345
_refine_ls_wR_factor_ref 0.0347
_reflns_number_gt 1966
_reflns_number_total 1977
_reflns_threshold_expression I>2\s(I)
_cod_data_source_file iz3035.cif
_cod_data_source_block I
_cod_original_formula_sum 'Fe1 Li1 Mo2 O8'
_cod_database_code 2016392
_cod_database_fobs_code 2016392

loop_
_symmetry_equiv_pos_as_xyz
' x,y,z'
-x,-y,-z

loop_
_atom_site_type_symbol
_atom_site_label
_atom_site_fract_x
_atom_site_fract_y
_atom_site_fract_z
_atom_site_U_iso_or_equiv
_atom_site_adp_type
_atom_site_occupancy
Mo Mo1 0.33314(3) 0.57612(2) 0.29130(2) 0.0054 Uani 1.0000
Mo Mo2 0.82113(2) -0.03786(2) 0.22280(2) 0.0046 Uani 1.0000
Fe Fe3 0.39993(4) 0.10025(4) 0.31839(4) 0.0041 Uani 1.0000
Li Li4 0.7711(6) 0.4465(6) 0.2593(6) 0.0142 Uani 1.0000
O O5 0.4178(2) 0.84077(19) 0.3846(2) 0.0062 Uani 1.0000
O O6 0.2536(3) 0.5702(2) 0.0397(2) 0.0120 Uani 1.0000
O O7 0.0947(2) 0.4847(2) 0.3361(2) 0.0111 Uani 1.0000
O O8 0.4814(2) 0.3844(2) 0.3508(2) 0.0077 Uani 1.0000
O O9 0.6858(2) 0.1297(2) 0.2697(2) 0.0075 Uani 1.0000
O O10 0.7680(2) -0.0471(2) -0.0336(2) 0.0114 Uani 1.0000
O O11 0.7130(2) -0.2750(2) 0.2649(2) 0.0096 Uani 1.0000
O O12 1.1113(2) 0.0466(2) 0.3552(2) 0.0083 Uani 1.0000

loop_
_atom_site_aniso_label
_atom_site_aniso_U_11
_atom_site_aniso_U_22
_atom_site_aniso_U_33
_atom_site_aniso_U_12
_atom_site_aniso_U_13
_atom_site_aniso_U_23
Mo1 0.00488(7) 0.00357(7) 0.00636(7) 0.00158(5) 0.00027(5) 0.00015(5)
Mo2 0.00306(7) 0.00566(7) 0.00493(7) 0.00144(5) 0.00102(5) -0.00004(5)
Fe3 0.00384(11) 0.00372(10) 0.00487(11) 0.00124(8) 0.00148(9) 0.00045(8)
Li4 0.0099(16) 0.0157(17) 0.0186(18) 0.0055(13) 0.0055(14) 0.0029(14)
O5 0.0076(6) 0.0046(5) 0.0065(6) 0.0022(5) 0.0024(5) 0.0012(4)
O6 0.0130(6) 0.0130(7) 0.0079(6) 0.0047(5) 0.0007(5) 0.0005(5)
O7 0.0066(6) 0.0105(6) 0.0147(7) 0.0013(5) 0.0027(5) 0.0029(5)
O8 0.0080(6) 0.0048(6) 0.0098(6) 0.0028(5) 0.0020(5) 0.0010(5)
O9 0.0066(6) 0.0075(6) 0.0107(6) 0.0028(5) 0.0052(5) 0.0024(5)
O10 0.0084(6) 0.0183(7) 0.0067(6) 0.0030(5) 0.0023(5) -0.0002(5)
O11 0.0098(6) 0.0069(6) 0.0117(6) 0.0019(5) 0.0038(5) 0.0001(5)
O12 0.0046(6) 0.0111(6) 0.0089(6) 0.0020(5) 0.0025(5) 0.0009(5)

loop_
_atom_type_symbol
_atom_type_scat_dispersion_real
_atom_type_scat_dispersion_imag
_atom_type_scat_source
Fe 0.3463 0.8444 'International Tables Vol C 4.2.6.8 and 6.1.1.4'
Li -0.0003 0.0001 'International Tables Vol C 4.2.6.8 and 6.1.1.4'
Mo -1.6832 0.6857 'International Tables Vol C 4.2.6.8 and 6.1.1.4'
O 0.0106 0.0060 'International Tables Vol C 4.2.6.8 and 6.1.1.4'

loop_
_geom_angle_atom_site_label_1
_geom_angle_atom_site_label_2
_geom_angle_atom_site_label_3
_geom_angle_site_symmetry_1
_geom_angle_site_symmetry_3
_geom_angle
_geom_angle_publ_flag
O8 Mo1 O11 2_666 1_565 88.05(5) no
O8 Mo1 Fe3 2_666 2_666 36.49(3) no
O11 Mo1 Fe3 1_565 2_666 75.97(3) no
O8 Mo1 Mo1 2_666 2_666 31.16(3) no
O11 Mo1 Mo1 1_565 2_666 79.99(3) no
Fe3 Mo1 Mo1 2_666 2_666 63.653(7) no
O8 Mo1 O5 2_666 . 71.43(5) no
O11 Mo1 O5 1_565 . 73.86(5) no
Fe3 Mo1 O5 2_666 . 35.14(4) no
Mo1 Mo1 O5 2_666 . 98.07(4) no
O8 Mo1 O6 2_666 . 168.64(6) no
O11 Mo1 O6 1_565 . 80.60(6) no
Fe3 Mo1 O6 2_666 . 137.80(5) no
Mo1 Mo1 O6 2_666 . 144.59(5) no
O5 Mo1 O6 . . 104.56(7) no
O8 Mo1 O7 2_666 . 85.81(6) no
O11 Mo1 O7 1_565 . 173.77(6) no
Fe3 Mo1 O7 2_666 . 98.36(5) no
Mo1 Mo1 O7 2_666 . 95.24(5) no
O5 Mo1 O7 . . 103.07(7) no
O8 Mo1 O8 2_666 . 73.13(6) no
O11 Mo1 O8 1_565 . 73.88(5) no
Fe3 Mo1 O8 2_666 . 102.61(4) no
Mo1 Mo1 O8 2_666 . 41.97(4) no
O5 Mo1 O8 . . 132.18(6) no
O6 Mo1 O7 . . 105.52(7) no
O6 Mo1 O8 . . 103.90(7) no
O7 Mo1 O8 . . 105.26(7) no
Fe3 Mo2 O9 . . 24.57(4) no
Fe3 Mo2 O10 . . 108.85(5) no
O9 Mo2 O10 . . 104.70(7) no
Fe3 Mo2 O11 . . 90.01(5) no
O9 Mo2 O11 . . 114.10(7) no
O10 Mo2 O11 . . 105.95(7) no
Fe3 Mo2 O12 . . 128.60(5) no
O9 Mo2 O12 . . 111.45(7) no
O10 Mo2 O12 . . 109.19(7) no
O11 Mo2 O12 . . 111.01(7) no
O5 Fe3 O12 2_666 1_455 94.15(6) no
O5 Fe3 Fe3 2_666 2_656 38.55(4) no
O12 Fe3 Fe3 1_455 2_656 92.94(4) no
O5 Fe3 O5 2_666 1_545 79.26(6) no
O12 Fe3 O5 1_455 1_545 90.29(6) no
Fe3 Fe3 O5 2_656 1_545 40.71(4) no
O5 Fe3 O10 2_666 2_655 178.67(6) no
O12 Fe3 O10 1_455 2_655 87.11(6) no
Fe3 Fe3 O10 2_656 2_655 141.86(5) no
O5 Fe3 O10 1_545 2_655 101.17(6) no
O5 Fe3 Mo1 2_666 2_666 31.83(4) no
O12 Fe3 Mo1 1_455 2_666 94.57(4) no
Fe3 Fe3 Mo1 2_656 2_666 70.379(10) no
O5 Fe3 Mo1 1_545 2_666 111.08(4) no
O10 Fe3 Mo1 2_655 2_666 147.68(5) no
O5 Fe3 Mo2 2_666 . 91.52(4) no
O12 Fe3 Mo2 1_455 . 153.74(4) no
Fe3 Fe3 Mo2 2_656 . 75.867(10) no
O5 Fe3 Mo2 1_545 . 65.62(4) no
O10 Fe3 Mo2 2_655 . 87.53(4) no
O5 Fe3 O8 2_666 . 79.27(6) no
O12 Fe3 O8 1_455 . 98.59(6) no
Fe3 Fe3 O8 2_656 . 117.49(4) no
O5 Fe3 O8 1_545 . 157.28(6) no
O10 Fe3 O8 2_655 . 100.13(6) no
O5 Fe3 O9 2_666 . 88.22(6) no
O12 Fe3 O9 1_455 . 174.86(6) no
Fe3 Fe3 O9 2_656 . 86.07(4) no
O5 Fe3 O9 1_545 . 85.66(6) no
O10 Fe3 O9 2_655 . 90.56(6) no
Mo1 Fe3 Mo2 2_666 . 103.551(9) no
Mo1 Fe3 O8 2_666 . 47.66(4) no
Mo2 Fe3 O8 . . 107.66(4) no
Mo1 Fe3 O9 2_666 . 89.85(4) no
Mo2 Fe3 O9 . . 21.34(4) no
O8 Fe3 O9 . . 86.33(6) no
Fe3 O5 Fe3 2_666 1_565 100.74(6) no
Fe3 O5 Mo1 2_666 . 113.03(7) no
Fe3 O5 Mo1 1_565 . 146.20(8) no
Mo1 O8 Fe3 2_666 . 95.85(6) no
Mo1 O8 Mo1 2_666 . 106.87(6) no
Fe3 O8 Mo1 . . 136.55(8) no
Fe3 O9 Mo2 . . 134.08(8) no
Fe3 O10 Mo2 2_655 . 158.81(9) no
Mo1 O11 Mo2 1_545 . 127.16(7) no
Fe3 O12 Mo2 1_655 . 142.30(8) no
O6 Li4 O7 2_665 1_655 87.75(16) no
O6 Li4 O7 2_665 2_666 166.37(19) no
O7 Li4 O7 1_655 2_666 79.70(14) no
O6 Li4 O8 2_665 . 123.46(19) no
O7 Li4 O8 1_655 . 148.0(2) no
O7 Li4 O8 2_666 . 69.76(12) no
O6 Li4 O9 2_665 . 95.07(17) no
O7 Li4 O9 1_655 . 95.34(16) no
O7 Li4 O9 2_666 . 91.39(14) no
O8 Li4 O9 . . 76.40(14) no
O6 Li4 O11 2_665 1_565 95.30(17) no
O7 Li4 O11 1_655 1_565 108.95(19) no
O7 Li4 O11 2_666 1_565 83.91(14) no
O8 Li4 O11 . 1_565 77.89(14) no
O9 Li4 O11 . 1_565 153.9(2) no

loop_
_geom_bond_atom_site_label_1
_geom_bond_atom_site_label_2
_geom_bond_site_symmetry_2
_geom_bond_distance
_geom_bond_publ_flag
Mo1 O8 2_666 2.4291(14) no
Mo1 O11 1_565 2.5812(15) no
Mo1 Fe3 2_666 3.2691(3) no
Mo1 Mo1 2_666 3.4759(3) no
Mo1 O5 . 1.8736(13) yes
Mo1 O6 . 1.7074(15) yes
Mo1 O7 . 1.7148(15) yes
Mo1 O8 . 1.8792(13) yes
Mo2 Fe3 . 3.5232(3) no
Mo2 O9 . 1.7851(14) yes
Mo2 O10 . 1.7608(15) yes
Mo2 O11 . 1.7417(14) yes
Mo2 O12 . 1.7835(14) yes
Fe3 O5 2_666 2.0444(14) yes
Fe3 O12 1_455 1.9977(14) yes
Fe3 Fe3 2_656 3.0798(5) no
Fe3 O5 1_545 1.9537(13) yes
Fe3 O10 2_655 1.9514(15) yes
Fe3 O8 . 1.9543(14) yes
Fe3 O9 . 2.0397(14) yes
Li4 O6 2_665 2.112(4) yes
Li4 O7 1_655 2.001(4) yes
Li4 O7 2_666 2.743(4) yes
Li4 O8 . 2.217(4) yes
Li4 O9 . 2.202(4) yes
Li4 O11 1_565 2.139(4) yes
